data_1502416
loop_
_publ_author_name
'Hasegawa, Masashi'
'Sone, Yasuto'
'Iwata, Seiya'
'Matsuzawa, Hideyo'
'Mazaki, Yasuhiro'

_publ_section_title
;
 Tetrathiafulvalenylallene: a new class of donor molecules having strong
 chiroptical properties in neutral and doped states.
;
_journal_issue 17
_journal_name_full 'Organic letters'
_journal_page_first 4688
_journal_page_last 4691
_journal_paper_doi 10.1021/ol201857f
_journal_volume 13
_journal_year 2011
_chemical_formula_moiety C31H24S12
_chemical_formula_sum 'C41.5 H35.5 S12'
_chemical_formula_weight 918.92
_chemical_melting_point 72-73&#x00C2;&#x00B0;C
_chemical_name_common bis(TTF)allene
_chemical_name_systematic
; 
 ? 
;
_space_group_IT_number 2
_symmetry_cell_setting triclinic
_symmetry_space_group_name_Hall '-P 1'
_symmetry_space_group_name_H-M 'P -1'
_atom_sites_solution_hydrogens geom
_atom_sites_solution_primary direct
_atom_sites_solution_secondary difmap
_audit_creation_method SHELXL-97
_cell_angle_alpha 93.4620(10)
_cell_angle_beta 94.6030(10)
_cell_angle_gamma 101.4370(10)
_cell_formula_units_Z 2
_cell_length_a 9.9898(7)
_cell_length_b 14.5484(10)
_cell_length_c 15.5784(10)
_cell_measurement_temperature 173
_cell_volume 2205.2(3)
_computing_cell_refinement 'Bruker SAINT'
_computing_data_collection 'Bruker APEX2'
_computing_data_reduction 'Bruker SAINT'
_computing_molecular_graphics 'Bruker SHELXTL'
_computing_publication_material 'Bruker SHELXTL'
_computing_structure_refinement 'SHELXL-97 (Sheldrick, 1997)'
_computing_structure_solution 'SHELXS-97 (Sheldrick, 1990)'
_diffrn_ambient_temperature 173
_diffrn_measured_fraction_theta_full 0.936
_diffrn_measured_fraction_theta_max 0.936
_diffrn_measurement_device_type 'Bruker Apex-II CCD'
_diffrn_measurement_method '/f and /w scans'
_diffrn_radiation_monochromator graphite
_diffrn_radiation_source 'fine-focus sealed tube'
_diffrn_radiation_type MoK\a
_diffrn_radiation_wavelength 0.71073
_diffrn_reflns_av_R_equivalents 0.0131
_diffrn_reflns_av_sigmaI/netI 0.0323
_diffrn_reflns_limit_h_max 12
_diffrn_reflns_limit_h_min -12
_diffrn_reflns_limit_k_max 17
_diffrn_reflns_limit_k_min -18
_diffrn_reflns_limit_l_max 15
_diffrn_reflns_limit_l_min -20
_diffrn_reflns_number 12441
_diffrn_reflns_theta_full 27.50
_diffrn_reflns_theta_max 27.50
_diffrn_reflns_theta_min 1.43
_diffrn_standards_number 0
_exptl_absorpt_coefficient_mu 0.624
_exptl_absorpt_correction_T_max 0.9122
_exptl_absorpt_correction_T_min 0.8348
_exptl_absorpt_correction_type empirical
_exptl_crystal_colour red
_exptl_crystal_density_diffrn 1.384
_exptl_crystal_density_method 'not measured'
_exptl_crystal_description block
_exptl_crystal_F_000 953
_exptl_crystal_size_max 0.30
_exptl_crystal_size_mid 0.18
_exptl_crystal_size_min 0.15
_refine_diff_density_max 0.527
_refine_diff_density_min -0.385
_refine_diff_density_rms 0.125
_refine_ls_extinction_method none
_refine_ls_goodness_of_fit_ref 1.050
_refine_ls_hydrogen_treatment constrain
_refine_ls_matrix_type full
_refine_ls_number_parameters 563
_refine_ls_number_reflns 9472
_refine_ls_number_restraints 0
_refine_ls_restrained_S_all 1.050
_refine_ls_R_factor_all 0.0550
_refine_ls_R_factor_gt 0.0394
_refine_ls_shift/su_max 0.048
_refine_ls_shift/su_mean 0.002
_refine_ls_structure_factor_coef Fsqd
_refine_ls_weighting_details 'calc w=1/[\s^2^(Fo^2^)+(0.0691P)^2^+0.8469P] where P=(Fo^2^+2Fc^2^)/3'
_refine_ls_weighting_scheme calc
_refine_ls_wR_factor_gt 0.1045
_refine_ls_wR_factor_ref 0.1243
_reflns_number_gt 7534
_reflns_number_total 9472
_reflns_threshold_expression >2sigma(I)
_cod_data_source_file ol201857f_si_002.cif
_cod_data_source_block 1
_cod_original_sg_symbol_H-M P-1
_cod_original_formula_sum 'C41.50 H35.50 S12'
_cod_database_code 1502416

loop_
_symmetry_equiv_pos_as_xyz
'x, y, z'
'-x, -y, -z'

loop_
_atom_site_label
_atom_site_type_symbol
_atom_site_fract_x
_atom_site_fract_y
_atom_site_fract_z
_atom_site_U_iso_or_equiv
_atom_site_adp_type
_atom_site_occupancy
_atom_site_symmetry_multiplicity
_atom_site_calc_flag
_atom_site_refinement_flags
_atom_site_disorder_assembly
_atom_site_disorder_group
C26B C 0.7057(5) 0.6123(3) 0.2130(5) 0.036(3) Uani 0.67(4) 1 d PG A 4
C31B C 0.6344(7) 0.5624(5) 0.1388(4) 0.055(3) Uani 0.67(4) 1 d PG A 4
H80 H 0.6191 0.5935 0.0897 0.066 Uiso 0.67(4) 1 calc PR A 4
C30B C 0.5860(7) 0.4659(5) 0.1381(7) 0.077(3) Uani 0.67(4) 1 d PG A 4
H81 H 0.5383 0.4325 0.0884 0.092 Uiso 0.67(4) 1 calc PR A 4
C29B C 0.6089(6) 0.4194(3) 0.2115(10) 0.094(4) Uani 0.67(4) 1 d PG A 4
H82 H 0.5765 0.3548 0.2110 0.113 Uiso 0.67(4) 1 calc PR A 4
C28B C 0.6802(8) 0.4693(6) 0.2857(10) 0.120(4) Uani 0.67(4) 1 d PG A 4
H83 H 0.6955 0.4381 0.3348 0.144 Uiso 0.67(4) 1 calc PR A 4
C27B C 0.7286(8) 0.5658(6) 0.2864(7) 0.078(3) Uani 0.67(4) 1 d PG A 4
H84 H 0.7763 0.5992 0.3361 0.093 Uiso 0.67(4) 1 calc PR A 4
C1 C 0.7540(2) 0.71665(17) 0.21545(16) 0.0293(5) Uani 1 1 d . . .
C3 C 0.6616(2) 0.82183(17) 0.33084(15) 0.0279(5) Uani 1 1 d . . .
C4 C 0.7462(2) 0.85304(17) 0.41288(15) 0.0294(5) Uani 1 1 d . A .
C5 C 0.7066(2) 0.88538(18) 0.48729(15) 0.0318(5) Uani 1 1 d . . .
H1 H 0.6156 0.8893 0.4917 0.038 Uiso 1 1 calc R A .
C6 C 0.9619(2) 0.88375(18) 0.52375(15) 0.0311(5) Uani 1 1 d . . .
C7 C 1.0838(3) 0.88223(19) 0.56544(15) 0.0321(5) Uani 1 1 d . A .
C8 C 1.2960(2) 0.81461(17) 0.60762(15) 0.0296(5) Uani 1 1 d . A .
C9 C 1.2547(2) 0.84317(17) 0.68310(15) 0.0299(5) Uani 1 1 d . A .
S1 S 0.92313(6) 0.85230(5) 0.41248(4) 0.03424(15) Uani 1 1 d . A .
S2 S 0.82878(6) 0.91989(5) 0.57524(4) 0.03567(16) Uani 1 1 d . A .
S3 S 1.21857(7) 0.84996(5) 0.51276(4) 0.03481(16) Uani 1 1 d . . .
S4 S 1.12573(7) 0.91048(5) 0.67730(4) 0.03478(15) Uani 1 1 d . . .
S5 S 1.43659(7) 0.76053(5) 0.59974(4) 0.03973(17) Uani 1 1 d . . .
S6 S 1.33964(7) 0.83509(5) 0.78412(4) 0.03936(16) Uani 1 1 d . . .
C10 C 1.3924(4) 0.6904(2) 0.4982(2) 0.0585(9) Uani 1 1 d . A .
H2 H 1.3093 0.6450 0.5012 0.088 Uiso 1 1 calc R . .
H3 H 1.4652 0.6586 0.4865 0.088 Uiso 1 1 calc R . .
H4 H 1.3793 0.7305 0.4528 0.088 Uiso 1 1 calc R . .
C11 C 1.2028(3) 0.7723(2) 0.83967(19) 0.0520(8) Uani 1 1 d . A .
H5 H 1.1330 0.8087 0.8439 0.078 Uiso 1 1 calc R . .
H6 H 1.2382 0.7618 0.8966 0.078 Uiso 1 1 calc R . .
H7 H 1.1644 0.7129 0.8082 0.078 Uiso 1 1 calc R . .
C12 C 0.8551(2) 0.75861(16) 0.15795(15) 0.0274(5) Uani 1 1 d . A .
C13 C 0.9198(3) 0.71352(17) 0.10216(16) 0.0317(5) Uani 1 1 d . . .
H8 H 0.9007 0.6482 0.0949 0.038 Uiso 1 1 calc R A .
S7 S 0.90140(6) 0.88201(4) 0.16751(4) 0.02918(14) Uani 1 1 d . . .
S8 S 1.03992(7) 0.77916(4) 0.04374(4) 0.03228(15) Uani 1 1 d . A .
C14 C 1.0269(2) 0.88845(16) 0.09373(15) 0.0262(5) Uani 1 1 d . A .
C15 C 1.1064(2) 0.97067(17) 0.07979(15) 0.0279(5) Uani 1 1 d . . .
S9 S 1.09200(7) 1.07695(4) 0.13427(4) 0.03591(16) Uani 1 1 d . A .
S10 S 1.23197(6) 0.98197(4) 0.00604(4) 0.03348(15) Uani 1 1 d . A .
C16 C 1.2348(3) 1.14512(18) 0.09290(18) 0.0377(6) Uani 1 1 d . . .
C17 C 1.3002(3) 1.10170(18) 0.03649(17) 0.0351(6) Uani 1 1 d . A .
S11A S 1.26981(19) 1.26628(7) 0.12086(9) 0.0480(5) Uani 0.877(6) 1 d P A 1
S12 S 1.44920(8) 1.15735(6) -0.00692(6) 0.0547(2) Uani 1 1 d . . .
C18 C 1.2797(5) 1.2674(3) 0.2353(3) 0.0887(14) Uani 1 1 d . . .
H9 H 1.2992 1.3313 0.2599 0.106 Uiso 0.877(6) 1 calc PR A 1
H10 H 1.3514 1.2365 0.2553 0.106 Uiso 0.877(6) 1 calc PR A 1
H11 H 1.1938 1.2351 0.2525 0.106 Uiso 0.877(6) 1 calc PR A 1
H12 H 1.3356 1.3236 0.2648 0.106 Uiso 0.123(6) 1 calc PR A 2
H13 H 1.2800 1.2158 0.2708 0.106 Uiso 0.123(6) 1 calc PR A 2
H14 H 1.1874 1.2764 0.2240 0.106 Uiso 0.123(6) 1 calc PR A 2
C19 C 1.4562(3) 1.0808(3) -0.10026(19) 0.0512(8) Uani 1 1 d . A .
H15 H 1.4608 1.0192 -0.0829 0.077 Uiso 1 1 calc R . .
H16 H 1.5360 1.1051 -0.1287 0.077 Uiso 1 1 calc R . .
H17 H 1.3754 1.0770 -0.1392 0.077 Uiso 1 1 calc R . .
C20 C 0.5275(2) 0.85146(18) 0.31461(15) 0.0298(5) Uani 1 1 d . A .
C21 C 0.5153(3) 0.94373(19) 0.33405(16) 0.0343(5) Uani 1 1 d . . .
H41 H 0.5900 0.9873 0.3610 0.041 Uiso 1 1 calc R A .
C22 C 0.3915(3) 0.9711(2) 0.31338(18) 0.0411(6) Uani 1 1 d . A .
H42 H 0.3849 1.0335 0.3251 0.049 Uiso 1 1 calc R . .
C23 C 0.2792(3) 0.9071(2) 0.27597(18) 0.0452(7) Uani 1 1 d . . .
H43 H 0.1965 0.9258 0.2633 0.054 Uiso 1 1 calc R A .
C24 C 0.2891(3) 0.8154(2) 0.25720(19) 0.0475(7) Uani 1 1 d . A .
H44 H 0.2129 0.7720 0.2321 0.057 Uiso 1 1 calc R . .
C25 C 0.4135(3) 0.7871(2) 0.27571(17) 0.0403(6) Uani 1 1 d . . .
H45 H 0.4201 0.7251 0.2620 0.048 Uiso 1 1 calc R A .
C26A C 0.7099(8) 0.6120(7) 0.2051(9) 0.045(8) Uani 0.33(4) 1 d PG A 3
C27A C 0.7428(6) 0.5587(6) 0.2718(8) 0.057(5) Uani 0.33(4) 1 d PG A 3
H85 H 0.7976 0.5878 0.3209 0.068 Uiso 0.33(4) 1 calc PR A 3
C28A C 0.6938(5) 0.4620(6) 0.2651(8) 0.062(5) Uiso 0.33(4) 1 d PG A 3
H86 H 0.7158 0.4263 0.3097 0.075 Uiso 0.33(4) 1 calc PR A 3
C29A C 0.6119(6) 0.4185(7) 0.1918(9) 0.069(6) Uani 0.33(4) 1 d PG A 3
H87 H 0.5791 0.3538 0.1873 0.083 Uiso 0.33(4) 1 calc PR A 3
C30A C 0.5791(8) 0.4718(8) 0.1251(9) 0.122(13) Uani 0.33(4) 1 d PG A 3
H88 H 0.5243 0.4428 0.0760 0.146 Uiso 0.33(4) 1 calc PR A 3
C31A C 0.6281(9) 0.5686(8) 0.1317(9) 0.088(11) Uani 0.33(4) 1 d PG A 3
H89 H 0.6061 0.6042 0.0871 0.106 Uiso 0.33(4) 1 calc PR A 3
S11B S 1.3298(13) 1.2488(7) 0.1607(11) 0.065(5) Uani 0.123(6) 1 d P A 2
C32A C 1.1357(5) 0.4281(3) 0.4069(3) 0.074(3) Uani 0.528(8) 1 d PG B 1
C33A C 1.2663(5) 0.4150(3) 0.4338(3) 0.075(3) Uani 0.528(8) 1 d PG B 1
H61 H 1.2780 0.3753 0.4771 0.091 Uiso 0.528(8) 1 calc PR B 1
C34A C 1.3793(4) 0.4614(3) 0.3959(3) 0.075(3) Uani 0.528(8) 1 d PG B 1
H62 H 1.4667 0.4526 0.4139 0.090 Uiso 0.528(8) 1 calc PR B 1
C35A C 1.3619(4) 0.5207(3) 0.3311(3) 0.069(2) Uani 0.528(8) 1 d PG B 1
H63 H 1.4375 0.5517 0.3058 0.083 Uiso 0.528(8) 1 calc PR B 1
C36A C 1.2313(5) 0.5338(3) 0.3042(3) 0.085(3) Uani 0.528(8) 1 d PG B 1
H64 H 1.2196 0.5735 0.2609 0.102 Uiso 0.528(8) 1 calc PR B 1
C37A C 1.1183(4) 0.4874(3) 0.3421(3) 0.235(18) Uani 0.528(8) 1 d PG B 1
H65 H 1.0309 0.4962 0.3242 0.281 Uiso 0.528(8) 1 calc PR B 1
C39 C 0.8952(6) 0.4414(3) 0.0324(4) 0.0873(15) Uani 1 1 d . . .
C40 C 1.0228(7) 0.4585(4) 0.0762(4) 0.0960(16) Uani 1 1 d . . .
C41 C 0.8713(6) 0.4817(3) -0.0435(4) 0.0913(14) Uani 1 1 d . . .
C42 C 0.7479(13) 0.4617(10) -0.0869(8) 0.125(4) Uani 0.50 1 d P . .
H77 H 0.6974 0.5089 -0.0713 0.188 Uiso 0.50 1 calc PR . .
H78 H 0.6996 0.4014 -0.0731 0.188 Uiso 0.50 1 calc PR . .
H79 H 0.7574 0.4605 -0.1478 0.188 Uiso 0.50 1 calc PR . .
C2 C 0.7067(2) 0.76960(17) 0.27207(16) 0.0301(5) Uani 1 1 d . A .
C38A C 1.0271(19) 0.3782(8) 0.4548(10) 0.113(5) Uani 0.528(8) 1 d P B 1
H66 H 0.9641 0.3328 0.4161 0.169 Uiso 0.528(8) 1 calc PR B 1
H67 H 0.9791 0.4224 0.4801 0.169 Uiso 0.528(8) 1 calc PR B 1
H68 H 1.0669 0.3466 0.4996 0.169 Uiso 0.528(8) 1 calc PR B 1
C33B C 1.2711(4) 0.4991(2) 0.3637(3) 0.095(4) Uani 0.472(8) 1 d PG B 5
H69 H 1.3326 0.5442 0.3390 0.114 Uiso 0.472(8) 1 calc PR B 5
C34B C 1.3191(5) 0.4333(3) 0.4123(2) 0.147(8) Uani 0.472(8) 1 d PG B 5
H70 H 1.4126 0.4341 0.4197 0.176 Uiso 0.472(8) 1 calc PR B 5
C35B C 1.2273(6) 0.3664(4) 0.4499(3) 0.145(7) Uani 0.472(8) 1 d PG B 5
H71 H 1.2592 0.3220 0.4820 0.174 Uiso 0.472(8) 1 calc PR B 5
C36B C 1.091(2) 0.3660(11) 0.4396(13) 0.172(13) Uani 0.472(8) 1 d PG B 5
H72 H 1.0304 0.3215 0.4655 0.207 Uiso 0.472(8) 1 calc PR B 5
C37B C 1.0401(11) 0.4308(9) 0.3910(11) 0.161(8) Uani 0.472(8) 1 d PG B 5
H73 H 0.9464 0.4293 0.3848 0.193 Uiso 0.472(8) 1 calc PR B 5
C32B C 1.1295(8) 0.4977(6) 0.3517(7) 0.059(3) Uani 0.472(8) 1 d PG B 5
C38B C 1.0890(19) 0.5776(13) 0.3013(13) 0.196(9) Uani 0.472(8) 1 d P B 5
H74 H 1.0170 0.5515 0.2568 0.294 Uiso 0.472(8) 1 calc PR B 5
H75 H 1.1672 0.6101 0.2756 0.294 Uiso 0.472(8) 1 calc PR B 5
H76 H 1.0575 0.6208 0.3400 0.294 Uiso 0.472(8) 1 calc PR B 5

loop_
_atom_site_aniso_label
_atom_site_aniso_U_11
_atom_site_aniso_U_22
_atom_site_aniso_U_33
_atom_site_aniso_U_23
_atom_site_aniso_U_13
_atom_site_aniso_U_12
C26B 0.038(6) 0.020(5) 0.048(5) 0.002(4) 0.018(5) -0.002(4)
C31B 0.060(6) 0.044(6) 0.055(5) -0.006(4) 0.017(4) -0.011(5)
C30B 0.078(6) 0.024(4) 0.116(7) -0.028(4) 0.050(5) -0.024(4)
C29B 0.077(8) 0.038(7) 0.177(11) 0.018(6) 0.063(8) 0.013(6)
C28B 0.109(6) 0.056(5) 0.204(12) 0.082(6) 0.038(7) 0.005(4)
C27B 0.086(6) 0.050(5) 0.098(6) 0.042(4) 0.011(5) 0.001(5)
C1 0.0295(12) 0.0260(12) 0.0311(12) 0.0037(9) 0.0050(10) 0.0015(10)
C3 0.0270(11) 0.0304(12) 0.0254(12) 0.0062(9) 0.0061(9) 0.0008(9)
C4 0.0257(11) 0.0346(13) 0.0291(12) 0.0065(10) 0.0072(9) 0.0064(10)
C5 0.0264(11) 0.0413(14) 0.0283(12) 0.0039(10) 0.0048(9) 0.0069(10)
C6 0.0324(12) 0.0385(14) 0.0242(12) 0.0036(10) 0.0063(10) 0.0100(11)
C7 0.0352(13) 0.0414(14) 0.0230(12) 0.0030(10) 0.0058(10) 0.0140(11)
C8 0.0311(12) 0.0317(13) 0.0265(12) 0.0051(10) 0.0050(10) 0.0060(10)
C9 0.0322(12) 0.0331(13) 0.0256(12) 0.0060(10) 0.0034(10) 0.0079(10)
S1 0.0296(3) 0.0512(4) 0.0239(3) -0.0001(3) 0.0041(2) 0.0134(3)
S2 0.0319(3) 0.0520(4) 0.0251(3) -0.0007(3) 0.0062(2) 0.0131(3)
S3 0.0348(3) 0.0504(4) 0.0233(3) 0.0045(3) 0.0054(2) 0.0167(3)
S4 0.0370(3) 0.0460(4) 0.0243(3) 0.0000(3) 0.0041(2) 0.0160(3)
S5 0.0398(4) 0.0473(4) 0.0377(4) 0.0074(3) 0.0079(3) 0.0194(3)
S6 0.0450(4) 0.0484(4) 0.0262(3) 0.0074(3) 0.0009(3) 0.0129(3)
C10 0.073(2) 0.062(2) 0.0487(18) -0.0063(15) 0.0120(16) 0.0336(18)
C11 0.066(2) 0.062(2) 0.0354(15) 0.0180(14) 0.0202(14) 0.0211(16)
C12 0.0297(11) 0.0224(11) 0.0288(12) 0.0021(9) 0.0031(9) 0.0018(9)
C13 0.0368(13) 0.0250(12) 0.0327(13) 0.0020(10) 0.0077(10) 0.0029(10)
S7 0.0329(3) 0.0232(3) 0.0325(3) 0.0028(2) 0.0108(2) 0.0049(2)
S8 0.0385(3) 0.0275(3) 0.0319(3) 0.0008(2) 0.0125(3) 0.0063(3)
C14 0.0277(11) 0.0268(12) 0.0250(11) 0.0016(9) 0.0039(9) 0.0070(9)
C15 0.0276(11) 0.0277(12) 0.0288(12) 0.0030(9) 0.0058(9) 0.0055(9)
S9 0.0395(3) 0.0266(3) 0.0413(4) -0.0010(3) 0.0142(3) 0.0030(3)
S10 0.0321(3) 0.0312(3) 0.0373(3) 0.0018(3) 0.0122(3) 0.0035(3)
C16 0.0400(14) 0.0287(13) 0.0399(14) 0.0013(11) 0.0062(12) -0.0043(11)
C17 0.0334(13) 0.0335(14) 0.0349(14) 0.0061(11) 0.0038(11) -0.0024(11)
S11A 0.0601(8) 0.0278(4) 0.0485(7) -0.0016(4) -0.0029(6) -0.0048(4)
S12 0.0447(4) 0.0518(5) 0.0611(5) 0.0031(4) 0.0215(4) -0.0121(3)
C18 0.124(4) 0.067(3) 0.059(2) -0.022(2) 0.007(2) -0.011(3)
C19 0.0383(15) 0.080(2) 0.0367(15) 0.0147(15) 0.0111(12) 0.0103(15)
C20 0.0285(11) 0.0367(13) 0.0236(11) 0.0062(10) 0.0060(9) 0.0028(10)
C21 0.0288(12) 0.0400(14) 0.0342(13) 0.0014(11) 0.0055(10) 0.0065(11)
C22 0.0401(14) 0.0498(17) 0.0378(15) 0.0030(12) 0.0091(12) 0.0177(13)
C23 0.0337(14) 0.071(2) 0.0338(14) 0.0078(14) 0.0019(11) 0.0164(14)
C24 0.0319(14) 0.064(2) 0.0405(16) 0.0027(14) -0.0066(12) -0.0008(13)
C25 0.0392(14) 0.0412(15) 0.0365(14) 0.0024(12) -0.0003(11) 0.0005(12)
C26A 0.033(13) 0.047(16) 0.063(13) 0.012(10) 0.019(11) 0.017(11)
C27A 0.067(11) 0.041(9) 0.063(9) 0.001(7) 0.004(8) 0.013(8)
C29A 0.038(10) 0.015(9) 0.157(16) 0.006(9) 0.049(10) -0.005(7)
C30A 0.080(17) 0.11(3) 0.16(2) -0.002(17) -0.033(17) -0.004(15)
C31A 0.11(2) 0.025(11) 0.11(2) -0.013(11) -0.006(15) -0.023(12)
S11B 0.057(6) 0.042(4) 0.084(9) -0.015(5) 0.007(6) -0.013(4)
C32A 0.083(6) 0.041(4) 0.090(6) -0.010(4) 0.011(5) -0.006(4)
C33A 0.092(7) 0.065(7) 0.070(6) -0.018(5) -0.016(5) 0.033(5)
C34A 0.095(7) 0.066(6) 0.066(5) -0.007(4) 0.001(5) 0.029(5)
C35A 0.077(5) 0.057(4) 0.071(5) -0.012(4) 0.022(4) 0.008(4)
C36A 0.104(7) 0.064(5) 0.078(6) 0.020(4) -0.018(5) -0.001(5)
C37A 0.50(5) 0.13(2) 0.072(12) 0.006(11) -0.030(19) 0.09(3)
C39 0.119(4) 0.049(2) 0.105(4) 0.013(2) 0.061(3) 0.024(3)
C40 0.127(4) 0.073(3) 0.100(4) 0.016(3) 0.055(4) 0.029(3)
C41 0.114(4) 0.068(3) 0.097(4) -0.008(3) 0.039(3) 0.023(3)
C42 0.119(10) 0.150(12) 0.100(9) -0.006(8) -0.014(8) 0.025(9)
C2 0.0288(12) 0.0288(12) 0.0306(12) 0.0069(10) 0.0043(10) -0.0009(10)
C38A 0.144(12) 0.049(6) 0.140(12) 0.012(7) 0.029(9) 0.002(7)
C33B 0.129(11) 0.075(7) 0.081(8) -0.004(6) 0.011(7) 0.024(7)
C34B 0.152(17) 0.093(11) 0.20(2) -0.026(12) -0.024(16) 0.057(13)
C35B 0.183(18) 0.064(9) 0.201(18) 0.033(10) 0.038(15) 0.042(11)
C36B 0.27(4) 0.099(13) 0.18(2) -0.001(12) 0.07(2) 0.094(19)
C37B 0.154(16) 0.172(19) 0.178(19) 0.021(15) 0.007(15) 0.090(17)
C32B 0.042(4) 0.056(6) 0.080(7) 0.017(5) -0.003(4) 0.012(4)
C38B 0.186(18) 0.20(2) 0.22(2) 0.059(16) 0.006(16) 0.090(16)

loop_
_atom_type_symbol
_atom_type_description
_atom_type_scat_dispersion_real
_atom_type_scat_dispersion_imag
_atom_type_scat_source
C C 0.0033 0.0016 'International Tables Vol C Tables 4.2.6.8 and 6.1.1.4'
H H 0.0000 0.0000 'International Tables Vol C Tables 4.2.6.8 and 6.1.1.4'
S S 0.1246 0.1234 'International Tables Vol C Tables 4.2.6.8 and 6.1.1.4'

loop_
_geom_angle_atom_site_label_1
_geom_angle_atom_site_label_2
_geom_angle_atom_site_label_3
_geom_angle
_geom_angle_site_symmetry_3
C31B C26B C27B 120.0 .
C31B C26B C1 120.4(3) .
C27B C26B C1 119.6(3) .
C26B C31B C30B 120.0 .
C31B C30B C29B 120.0 .
C28B C29B C30B 120.0 .
C29B C28B C27B 120.0 .
C28B C27B C26B 120.0 .
C2 C1 C12 120.9(2) .
C2 C1 C26B 118.2(4) .
C12 C1 C26B 120.9(3) .
C2 C1 C26A 123.0(6) .
C12 C1 C26A 116.1(6) .
C26B C1 C26A 5.1(7) .
C2 C3 C4 119.3(2) .
C2 C3 C20 121.1(2) .
C4 C3 C20 119.6(2) .
C5 C4 C3 127.9(2) .
C5 C4 S1 115.96(19) .
C3 C4 S1 116.09(17) .
C4 C5 S2 118.76(19) .
C7 C6 S2 122.75(19) .
C7 C6 S1 122.75(19) .
S2 C6 S1 114.48(14) .
C6 C7 S3 122.51(19) .
C6 C7 S4 124.28(19) .
S3 C7 S4 113.20(14) .
C9 C8 S5 123.74(19) .
C9 C8 S3 116.91(19) .
S5 C8 S3 118.66(13) .
C8 C9 S6 123.89(19) .
C8 C9 S4 116.74(18) .
S6 C9 S4 118.43(14) .
C6 S1 C4 94.88(11) .
C5 S2 C6 94.78(12) .
C7 S3 C8 93.45(11) .
C7 S4 C9 93.47(11) .
C8 S5 C10 102.50(14) .
C9 S6 C11 101.69(14) .
C13 C12 C1 127.5(2) .
C13 C12 S7 116.59(18) .
C1 C12 S7 115.87(17) .
C12 C13 S8 118.82(19) .
C12 S7 C14 95.07(11) .
C13 S8 C14 94.84(11) .
C15 C14 S7 121.33(18) .
C15 C14 S8 124.11(18) .
S7 C14 S8 114.53(13) .
C14 C15 S9 121.95(18) .
C14 C15 S10 123.52(19) .
S9 C15 S10 114.53(13) .
C15 S9 C16 95.13(12) .
C15 S10 C17 95.05(12) .
C17 C16 S11A 125.0(2) .
C17 C16 S9 117.5(2) .
S11A C16 S9 117.25(16) .
C17 C16 S11B 119.4(4) .
S11A C16 S11B 29.3(6) .
S9 C16 S11B 117.2(3) .
C16 C17 S12 123.5(2) .
C16 C17 S10 117.25(19) .
S12 C17 S10 119.24(16) .
C16 S11A C18 100.41(18) .
C17 S12 C19 102.97(14) .
S11B C18 S11A 30.0(8) .
C21 C20 C25 118.9(2) .
C21 C20 C3 121.2(2) .
C25 C20 C3 119.9(2) .
C20 C21 C22 120.2(2) .
C23 C22 C21 120.6(3) .
C22 C23 C24 119.9(3) .
C23 C24 C25 120.3(3) .
C20 C25 C24 120.1(3) .
C27A C26A C31A 120.0 .
C27A C26A C1 119.7(4) .
C31A C26A C1 120.1(4) .
C26A C27A C28A 120.0 .
C29A C28A C27A 120.0 .
C30A C29A C28A 120.0 .
C29A C30A C31A 120.0 .
C30A C31A C26A 120.0 .
C18 S11B C16 116.4(5) .
C33A C32A C37A 120.0 .
C33A C32A C38A 114.2(8) .
C37A C32A C38A 125.8(7) .
C34A C33A C32A 120.0 .
C33A C34A C35A 120.0 .
C36A C35A C34A 120.0 .
C35A C36A C37A 120.0 .
C36A C37A C32A 120.0 .
C40 C39 C41 121.2(5) .
C39 C40 C41 118.8(5) 2_765
C42 C41 C39 120.5(8) .
C42 C41 C40 119.5(8) 2_765
C39 C41 C40 120.0(6) 2_765
C1 C2 C3 178.2(3) .
C34B C33B C32B 120.1(4) .
C35B C34B C33B 120.0 .
C34B C35B C36B 119.8(4) .
C35B C36B C37B 121.4(7) .
C32B C37B C36B 120.0 .
C37B C32B C33B 118.7(7) .
C37B C32B C38B 125.6(10) .
C33B C32B C38B 115.5(9) .

loop_
_geom_bond_atom_site_label_1
_geom_bond_atom_site_label_2
_geom_bond_distance
_geom_bond_site_symmetry_2
C26B C31B 1.3900 .
C26B C27B 1.3900 .
C26B C1 1.496(5) .
C31B C30B 1.3900 .
C30B C29B 1.3900 .
C29B C28B 1.3900 .
C28B C27B 1.3900 .
C1 C2 1.313(3) .
C1 C12 1.470(3) .
C1 C26A 1.494(10) .
C3 C2 1.317(3) .
C3 C4 1.469(3) .
C3 C20 1.494(3) .
C4 C5 1.343(3) .
C4 S1 1.770(2) .
C5 S2 1.739(3) .
C6 C7 1.338(3) .
C6 S2 1.756(2) .
C6 S1 1.758(2) .
C7 S3 1.757(2) .
C7 S4 1.763(2) .
C8 C9 1.346(3) .
C8 S5 1.750(2) .
C8 S3 1.764(2) .
C9 S6 1.749(2) .
C9 S4 1.766(2) .
S5 C10 1.803(3) .
S6 C11 1.800(3) .
C12 C13 1.339(3) .
C12 S7 1.757(2) .
C13 S8 1.734(2) .
S7 C14 1.760(2) .
S8 C14 1.761(2) .
C14 C15 1.339(3) .
C15 S9 1.755(2) .
C15 S10 1.758(2) .
S9 C16 1.760(3) .
S10 C17 1.761(3) .
C16 C17 1.337(4) .
C16 S11A 1.748(3) .
C16 S11B 1.836(10) .
C17 S12 1.754(3) .
S11A C18 1.777(4) .
S12 C19 1.792(3) .
C18 S11B 1.336(11) .
C20 C21 1.389(4) .
C20 C25 1.392(4) .
C21 C22 1.392(4) .
C22 C23 1.372(4) .
C23 C24 1.372(4) .
C24 C25 1.399(4) .
C26A C27A 1.3900 .
C26A C31A 1.3900 .
C27A C28A 1.3900 .
C28A C29A 1.3900 .
C29A C30A 1.3900 .
C30A C31A 1.3900 .
C32A C33A 1.3900 .
C32A C37A 1.3900 .
C32A C38A 1.464(15) .
C33A C34A 1.3900 .
C34A C35A 1.3900 .
C35A C36A 1.3900 .
C36A C37A 1.3900 .
C39 C40 1.366(7) .
C39 C41 1.376(7) .
C40 C41 1.382(7) 2_765
C41 C42 1.328(12) .
C41 C40 1.382(7) 2_765
C33B C34B 1.3900 .
C33B C32B 1.408(8) .
C34B C35B 1.3900 .
C35B C36B 1.36(2) .
C36B C37B 1.3900 .
C37B C32B 1.3900 .
C32B C38B 1.542(17) .

loop_
_geom_torsion_atom_site_label_1
_geom_torsion_atom_site_label_2
_geom_torsion_atom_site_label_3
_geom_torsion_atom_site_label_4
_geom_torsion
_geom_torsion_site_symmetry_4
C27B C26B C31B C30B 0.0 .
C1 C26B C31B C30B -177.9(4) .
C26B C31B C30B C29B 0.0 .
C31B C30B C29B C28B 0.0 .
C30B C29B C28B C27B 0.0 .
C29B C28B C27B C26B 0.0 .
C31B C26B C27B C28B 0.0 .
C1 C26B C27B C28B 177.9(4) .
C31B C26B C1 C2 118.7(5) .
C27B C26B C1 C2 -59.2(5) .
C31B C26B C1 C12 -63.3(5) .
C27B C26B C1 C12 118.9(4) .
C31B C26B C1 C26A -42(3) .
C27B C26B C1 C26A 140(3) .
C2 C3 C4 C5 -162.0(3) .
C20 C3 C4 C5 19.3(4) .
C2 C3 C4 S1 20.7(3) .
C20 C3 C4 S1 -158.02(17) .
C3 C4 C5 S2 -178.9(2) .
S1 C4 C5 S2 -1.6(3) .
S2 C6 C7 S3 -177.70(14) .
S1 C6 C7 S3 0.8(4) .
S2 C6 C7 S4 3.1(4) .
S1 C6 C7 S4 -178.43(14) .
S5 C8 C9 S6 2.9(3) .
S3 C8 C9 S6 -167.48(14) .
S5 C8 C9 S4 171.56(14) .
S3 C8 C9 S4 1.2(3) .
C7 C6 S1 C4 170.7(2) .
S2 C6 S1 C4 -10.64(16) .
C5 C4 S1 C6 7.4(2) .
C3 C4 S1 C6 -174.99(19) .
C4 C5 S2 C6 -5.1(2) .
C7 C6 S2 C5 -171.4(2) .
S1 C6 S2 C5 9.96(17) .
C6 C7 S3 C8 -155.0(2) .
S4 C7 S3 C8 24.31(16) .
C9 C8 S3 C7 -15.5(2) .
S5 C8 S3 C7 173.68(16) .
C6 C7 S4 C9 155.5(3) .
S3 C7 S4 C9 -23.83(16) .
C8 C9 S4 C7 13.7(2) .
S6 C9 S4 C7 -176.99(16) .
C9 C8 S5 C10 153.0(2) .
S3 C8 S5 C10 -36.8(2) .
C8 C9 S6 C11 -126.3(2) .
S4 C9 S6 C11 65.17(18) .
C2 C1 C12 C13 174.5(3) .
C26B C1 C12 C13 -3.5(4) .
C26A C1 C12 C13 -5.6(4) .
C2 C1 C12 S7 -2.4(3) .
C26B C1 C12 S7 179.6(3) .
C26A C1 C12 S7 177.6(3) .
C1 C12 C13 S8 -177.79(19) .
S7 C12 C13 S8 -1.0(3) .
C13 C12 S7 C14 -1.6(2) .
C1 C12 S7 C14 175.65(18) .
C12 C13 S8 C14 2.9(2) .
C12 S7 C14 C15 -175.0(2) .
C12 S7 C14 S8 3.46(15) .
C13 S8 C14 C15 174.6(2) .
C13 S8 C14 S7 -3.83(15) .
S7 C14 C15 S9 0.4(3) .
S8 C14 C15 S9 -177.94(13) .
S7 C14 C15 S10 -179.18(13) .
S8 C14 C15 S10 2.5(3) .
C14 C15 S9 C16 173.8(2) .
S10 C15 S9 C16 -6.56(16) .
C14 C15 S10 C17 -172.7(2) .
S9 C15 S10 C17 7.64(16) .
C15 S9 C16 C17 2.4(3) .
C15 S9 C16 S11A 176.44(18) .
C15 S9 C16 S11B -150.5(7) .
S11A C16 C17 S12 9.8(4) .
S9 C16 C17 S12 -176.70(15) .
S11B C16 C17 S12 -24.4(8) .
S11A C16 C17 S10 -170.85(18) .
S9 C16 C17 S10 2.7(3) .
S11B C16 C17 S10 154.9(7) .
C15 S10 C17 C16 -6.2(2) .
C15 S10 C17 S12 173.17(16) .
C17 C16 S11A C18 -131.7(3) .
S9 C16 S11A C18 54.7(3) .
S11B C16 S11A C18 -43.0(6) .
C16 C17 S12 C19 -161.8(3) .
S10 C17 S12 C19 18.8(2) .
C16 S11A C18 S11B 66.7(7) .
C2 C3 C20 C21 -134.1(3) .
C4 C3 C20 C21 44.6(3) .
C2 C3 C20 C25 43.0(3) .
C4 C3 C20 C25 -138.4(2) .
C25 C20 C21 C22 -1.1(4) .
C3 C20 C21 C22 175.9(2) .
C20 C21 C22 C23 1.9(4) .
C21 C22 C23 C24 -1.2(4) .
C22 C23 C24 C25 -0.3(4) .
C21 C20 C25 C24 -0.3(4) .
C3 C20 C25 C24 -177.4(2) .
C23 C24 C25 C20 1.0(4) .
C2 C1 C26A C27A -65.9(4) .
C12 C1 C26A C27A 114.1(5) .
C26B C1 C26A C27A -46(3) .
C2 C1 C26A C31A 109.5(4) .
C12 C1 C26A C31A -70.5(3) .
C26B C1 C26A C31A 130(3) .
C31A C26A C27A C28A 0.0 .
C1 C26A C27A C28A 175.4(6) .
C26A C27A C28A C29A 0.0 .
C27A C28A C29A C30A 0.0 .
C28A C29A C30A C31A 0.0 .
C29A C30A C31A C26A 0.0 .
C27A C26A C31A C30A 0.0 .
C1 C26A C31A C30A -175.4(6) .
S11A C18 S11B C16 -73.9(11) .
C17 C16 S11B C18 -155.3(10) .
S11A C16 S11B C18 94.8(13) .
S9 C16 S11B C18 -2.9(16) .
C37A C32A C33A C34A 0.0 .
C38A C32A C33A C34A -177.5(7) .
C32A C33A C34A C35A 0.0 .
C33A C34A C35A C36A 0.0 .
C34A C35A C36A C37A 0.0 .
C35A C36A C37A C32A 0.0 .
C33A C32A C37A C36A 0.0 .
C38A C32A C37A C36A 177.2(8) .
C41 C39 C40 C41 0.6(8) 2_765
C40 C39 C41 C42 177.6(8) .
C40 C39 C41 C40 -0.6(8) 2_765
C12 C1 C2 C3 -105(8) .
C26B C1 C2 C3 73(8) .
C26A C1 C2 C3 75(8) .
C4 C3 C2 C1 24(8) .
C20 C3 C2 C1 -157(8) .
C32B C33B C34B C35B -0.5(6) .
C33B C34B C35B C36B -0.6(12) .
C34B C35B C36B C37B 1(2) .
C35B C36B C37B C32B 0(3) .
C36B C37B C32B C33B -1(2) .
C36B C37B C32B C38B -175.7(18) .
C34B C33B C32B C37B 1.4(15) .
C34B C33B C32B C38B 176.5(10) .
